data_4348377
loop_
_publ_author_name
'Ambrosi, Gianluca'
'Formica, Mauro'
'Fusi, Vieri'
'Giorgi, Luca'
'Macedi, Eleonora'
'Micheloni, Mauro'
'Paoli, Paola'
'Rossi, Patrizia'

_publ_section_title
;
 A Biphenol-Based Chemosensor for Zn(II) and Cd(II) Metal Ions: Synthesis,
 Potentiometric Studies, and Crystal Structures.
;
_journal_issue 15
_journal_name_full 'Inorganic chemistry'
_journal_page_first 7676
_journal_page_last 7687
_journal_paper_doi 10.1021/acs.inorgchem.6b01145
_journal_volume 55
_journal_year 2016
_chemical_absolute_configuration unk
_chemical_formula_sum 'C36 H44 Cd N4 O6'
_chemical_formula_weight 741.15
_space_group_crystal_system orthorhombic
_space_group_IT_number 19
_space_group_name_Hall 'P 2ac 2ab'
_space_group_name_H-M_alt 'P 21 21 21'
_atom_sites_solution_hydrogens mixed
_audit_creation_method SHELXL-2014
_cell_angle_alpha 90
_cell_angle_beta 90
_cell_angle_gamma 90
_cell_formula_units_Z 4
_cell_length_a 11.4735(3)
_cell_length_b 16.7897(5)
_cell_length_c 17.6792(5)
_cell_measurement_reflns_used 8198
_cell_measurement_temperature 150(2)
_cell_measurement_theta_max 29.4702
_cell_measurement_theta_min 4.2132
_cell_volume 3405.66(17)
_computing_cell_refinement
;
CrysAlisPro, Agilent Technologies,
Version 1.171.35.19 (release 27-10-2011 CrysAlis171 .NET)
(compiled Oct 27 2011,15:02:11)
;
_computing_data_collection
;
CrysAlisPro, Agilent Technologies,
Version 1.171.35.19 (release 27-10-2011 CrysAlis171 .NET)
(compiled Oct 27 2011,15:02:11)
;
_computing_data_reduction
;
CrysAlisPro, Agilent Technologies,
Version 1.171.35.19 (release 27-10-2011 CrysAlis171 .NET)
(compiled Oct 27 2011,15:02:11)
;
_computing_molecular_graphics 'ORTEP-3 (Farruggia, 1997)'
_computing_publication_material 'PARST97 (Nardelli, 1995)'
_computing_structure_refinement 'SHELXL-97 (Sheldrick, 1997)'
_computing_structure_solution 'SIR97 (Altomare, 1999)'
_diffrn_ambient_temperature 150(2)
_diffrn_detector_area_resol_mean 16.4547
_diffrn_measured_fraction_theta_full 0.993
_diffrn_measured_fraction_theta_max 0.901
_diffrn_measurement_device_type 'Xcalibur, Sapphire3'
_diffrn_radiation_source 'Enhance (Mo) X-ray Source'
_diffrn_radiation_type MoK\a
_diffrn_radiation_wavelength 0.71073
_diffrn_reflns_av_R_equivalents 0.0812
_diffrn_reflns_av_unetI/netI 0.0954
_diffrn_reflns_Laue_measured_fraction_full 0.993
_diffrn_reflns_Laue_measured_fraction_max 0.901
_diffrn_reflns_limit_h_max 15
_diffrn_reflns_limit_h_min -15
_diffrn_reflns_limit_k_max 21
_diffrn_reflns_limit_k_min -22
_diffrn_reflns_limit_l_max 22
_diffrn_reflns_limit_l_min -24
_diffrn_reflns_number 31102
_diffrn_reflns_point_group_measured_fraction_full 0.995
_diffrn_reflns_point_group_measured_fraction_max 0.870
_diffrn_reflns_theta_full 25.000
_diffrn_reflns_theta_max 29.535
_diffrn_reflns_theta_min 4.212
_exptl_absorpt_coefficient_mu 0.692
_exptl_absorpt_correction_T_max 1.00000
_exptl_absorpt_correction_T_min 0.85651
_exptl_absorpt_correction_type multi-scan
_exptl_absorpt_process_details
;
CrysAlisPro, Agilent Technologies,
Version 1.171.35.19 (release 27-10-2011 CrysAlis171 .NET)
(compiled Oct 27 2011,15:02:11)
Empirical absorption correction using spherical harmonics,
 implemented in SCALE3 ABSPACK scaling algorithm.
;
_exptl_crystal_density_diffrn 1.445
_exptl_crystal_description prism
_exptl_crystal_F_000 1536
_exptl_crystal_size_max 0.38
_exptl_crystal_size_mid 0.32
_exptl_crystal_size_min 0.27
_refine_diff_density_max 0.708
_refine_diff_density_min -0.717
_refine_diff_density_rms 0.105
_refine_ls_abs_structure_details
;
 Flack x determined using 2170 quotients [(I+)-(I-)]/[(I+)+(I-)]
 (Parsons, Flack and Wagner, Acta Cryst. B69 (2013) 249-259).
;
_refine_ls_abs_structure_Flack 0.517(15)
_refine_ls_extinction_method none
_refine_ls_goodness_of_fit_ref 1.090
_refine_ls_hydrogen_treatment mixed
_refine_ls_matrix_type full
_refine_ls_number_parameters 434
_refine_ls_number_reflns 8293
_refine_ls_number_restraints 16
_refine_ls_restrained_S_all 1.418
_refine_ls_R_factor_all 0.0816
_refine_ls_R_factor_gt 0.0502
_refine_ls_shift/su_max 0.001
_refine_ls_shift/su_mean 0.000
_refine_ls_structure_factor_coef Fsqd
_refine_ls_weighting_details 'w=1/[\s^2^(Fo^2^)+(0.0291P)^2^+0.0511P] where P=(Fo^2^+2Fc^2^)/3'
_refine_ls_weighting_scheme calc
_refine_ls_wR_factor_gt 0.0857
_refine_ls_wR_factor_ref 0.0974
_reflns_Friedel_coverage 0.744
_reflns_Friedel_fraction_full 0.998
_reflns_Friedel_fraction_max 0.831
_reflns_number_gt 6224
_reflns_number_total 8293
_reflns_threshold_expression 'I > 2\s(I)'
_cod_data_source_file ic6b01145_si_002.cif
_cod_data_source_block 6
_cod_database_code 4348377
_shelx_space_group_comment
;
The symmetry employed for this shelxl refinement is uniquely defined
by the following loop, which should always be used as a source of
symmetry information in preference to the above space-group names.
They are only intended as comments.
;
_shelxl_version_number 2014-1

loop_
_space_group_symop_operation_xyz
'x, y, z'
'-x+1/2, -y, z+1/2'
'x+1/2, -y+1/2, -z'
'-x, y+1/2, -z+1/2'

loop_
_atom_site_label
_atom_site_type_symbol
_atom_site_fract_x
_atom_site_fract_y
_atom_site_fract_z
_atom_site_U_iso_or_equiv
_atom_site_adp_type
_atom_site_occupancy
_atom_site_site_symmetry_order
_atom_site_calc_flag
_atom_site_refinement_flags_posn
_atom_site_refinement_flags_adp
Cd1 Cd 0.34235(4) 0.22022(3) 0.79374(2) 0.02293(12) Uani 1 1 d . .
O1 O 0.4344(3) 0.2023(2) 0.9054(2) 0.0247(10) Uani 1 1 d . .
O2 O 0.5100(4) 0.0953(3) 0.9920(2) 0.0297(11) Uani 1 1 d D .
O3 O 0.2604(3) 0.2405(2) 0.6782(2) 0.0248(10) Uani 1 1 d . .
O4 O 0.3221(4) 0.2939(3) 0.5552(2) 0.0320(12) Uani 1 1 d D .
O1D O 0.5191(3) 0.2283(3) 0.7350(2) 0.0311(11) Uani 1 1 d . .
O2D O 0.3423(4) 0.0854(2) 0.7732(2) 0.0366(11) Uani 1 1 d . .
N1 N 0.3175(4) 0.3525(3) 0.8375(3) 0.0285(13) Uani 1 1 d . .
N2 N 0.1455(4) 0.2172(3) 0.8325(3) 0.0288(11) Uani 1 1 d . .
N1D N 0.6464(5) 0.1724(3) 0.6536(3) 0.0280(12) Uani 1 1 d . .
N2D N 0.3493(5) -0.0415(3) 0.8160(3) 0.0320(13) Uani 1 1 d . .
C1 C 0.3760(6) 0.3637(4) 0.9119(4) 0.0302(17) Uani 1 1 d . .
H1A H 0.3318 0.3344 0.9511 0.036 Uiso 1 1 calc R U
H1B H 0.3740 0.4210 0.9254 0.036 Uiso 1 1 calc R U
C2 C 0.5008(6) 0.3357(4) 0.9130(3) 0.0277(15) Uani 1 1 d . .
C3 C 0.5237(6) 0.2536(4) 0.9121(3) 0.0241(15) Uani 1 1 d . .
C4 C 0.6394(5) 0.2261(4) 0.9161(3) 0.0247(13) Uani 1 1 d . .
C5 C 0.7293(5) 0.2828(5) 0.9213(3) 0.0307(15) Uani 1 1 d . .
H5 H 0.8077 0.2650 0.9250 0.037 Uiso 1 1 calc R U
C6 C 0.7066(7) 0.3638(4) 0.9212(4) 0.0371(19) Uani 1 1 d . .
H6 H 0.7688 0.4010 0.9238 0.045 Uiso 1 1 calc R U
C7 C 0.5929(7) 0.3899(4) 0.9173(4) 0.0325(17) Uani 1 1 d . .
H7 H 0.5770 0.4454 0.9176 0.039 Uiso 1 1 calc R U
C8 C 0.6713(6) 0.1401(4) 0.9146(3) 0.0239(14) Uani 1 1 d . .
C9 C 0.6095(5) 0.0802(4) 0.9532(4) 0.0262(15) Uani 1 1 d . .
C10 C 0.6537(6) 0.0021(4) 0.9549(3) 0.0290(14) Uani 1 1 d . .
H10 H 0.6136 -0.0375 0.9831 0.035 Uiso 1 1 calc R U
C11 C 0.7525(6) -0.0179(4) 0.9172(4) 0.0339(17) Uani 1 1 d . .
H11 H 0.7808 -0.0710 0.9192 0.041 Uiso 1 1 calc R U
C12 C 0.8123(6) 0.0392(4) 0.8756(4) 0.0362(18) Uani 1 1 d . .
H12 H 0.8803 0.0253 0.8480 0.043 Uiso 1 1 calc R U
C13 C 0.7712(5) 0.1164(4) 0.8751(4) 0.0314(16) Uani 1 1 d . .
H13 H 0.8126 0.1553 0.8468 0.038 Uiso 1 1 calc R U
C14 C 0.1906(6) 0.3626(4) 0.8451(4) 0.0367(19) Uani 1 1 d . .
H14A H 0.1568 0.3736 0.7946 0.044 Uiso 1 1 calc R U
H14B H 0.1747 0.4092 0.8778 0.044 Uiso 1 1 calc R U
C15 C 0.1310(5) 0.2897(4) 0.8786(4) 0.0364(18) Uani 1 1 d . .
H15A H 0.1631 0.2798 0.9297 0.044 Uiso 1 1 calc R U
H15B H 0.0468 0.3011 0.8842 0.044 Uiso 1 1 calc R U
C16 C 0.0649(5) 0.2206(5) 0.7669(3) 0.0313(15) Uani 1 1 d . .
H16A H 0.0658 0.2754 0.7463 0.038 Uiso 1 1 calc R U
H16B H -0.0152 0.2098 0.7851 0.038 Uiso 1 1 calc R U
C17 C 0.0919(5) 0.1635(4) 0.7036(4) 0.0264(14) Uani 1 1 d . .
C18 C 0.1889(5) 0.1810(4) 0.6572(4) 0.0231(15) Uani 1 1 d . .
C19 C 0.2089(5) 0.1358(4) 0.5910(3) 0.0219(14) Uani 1 1 d . .
C20 C 0.1334(5) 0.0722(4) 0.5762(4) 0.0265(16) Uani 1 1 d . .
H20 H 0.1447 0.0418 0.5315 0.032 Uiso 1 1 calc R U
C21 C 0.0429(6) 0.0520(4) 0.6241(4) 0.0281(15) Uani 1 1 d . .
H21 H -0.0048 0.0072 0.6135 0.034 Uiso 1 1 calc R U
C22 C 0.0228(5) 0.0981(4) 0.6880(4) 0.0309(16) Uani 1 1 d . .
H22 H -0.0391 0.0846 0.7213 0.037 Uiso 1 1 calc R U
C23 C 0.3079(5) 0.1505(4) 0.5369(3) 0.0215(14) Uani 1 1 d . .
C24 C 0.3579(5) 0.2259(4) 0.5222(3) 0.0247(13) Uani 1 1 d . .
C25 C 0.4458(6) 0.2332(4) 0.4685(4) 0.0309(16) Uani 1 1 d . .
H25 H 0.4784 0.2842 0.4588 0.037 Uiso 1 1 calc R U
C26 C 0.4870(6) 0.1683(5) 0.4290(4) 0.0374(18) Uani 1 1 d . .
H26 H 0.5469 0.1748 0.3924 0.045 Uiso 1 1 calc R U
C27 C 0.4408(6) 0.0935(5) 0.4427(4) 0.0372(18) Uani 1 1 d . .
H27 H 0.4684 0.0483 0.4159 0.045 Uiso 1 1 calc R U
C28 C 0.3534(6) 0.0861(4) 0.4963(3) 0.0278(14) Uani 1 1 d . .
H28 H 0.3226 0.0345 0.5060 0.033 Uiso 1 1 calc R U
C29 C 0.3651(6) 0.4107(4) 0.7826(4) 0.0400(18) Uani 1 1 d D .
H29A H 0.4496 0.4034 0.7784 0.060 Uiso 1 1 calc DR U
H29B H 0.3484 0.4649 0.8001 0.060 Uiso 1 1 calc DR U
H29C H 0.3288 0.4022 0.7331 0.060 Uiso 1 1 calc DR U
C30 C 0.1215(6) 0.1460(4) 0.8781(4) 0.041(2) Uani 1 1 d D .
H30A H 0.1315 0.0983 0.8468 0.062 Uiso 1 1 calc DR U
H30B H 0.0413 0.1482 0.8970 0.062 Uiso 1 1 calc DR U
H30C H 0.1757 0.1440 0.9209 0.062 Uiso 1 1 calc DR U
C1D C 0.5419(6) 0.1826(4) 0.6822(4) 0.0297(17) Uani 1 1 d D .
H1D H 0.4796 0.1529 0.6609 0.036 Uiso 1 1 calc DR U
C2D C 0.7461(5) 0.2143(5) 0.6838(4) 0.0411(19) Uani 1 1 d D .
H2DA H 0.8094 0.1765 0.6933 0.062 Uiso 1 1 calc DR U
H2DB H 0.7243 0.2405 0.7313 0.062 Uiso 1 1 calc DR U
H2DC H 0.7721 0.2545 0.6473 0.062 Uiso 1 1 calc DR U
C3D C 0.6673(7) 0.1209(4) 0.5890(4) 0.0412(18) Uani 1 1 d D .
H3DA H 0.7212 0.0782 0.6035 0.062 Uiso 1 1 calc DR U
H3DB H 0.7015 0.1520 0.5477 0.062 Uiso 1 1 calc DR U
H3DC H 0.5935 0.0975 0.5722 0.062 Uiso 1 1 calc DR U
C4D C 0.3841(6) 0.0336(4) 0.8139(4) 0.0355(19) Uani 1 1 d D .
H4D H 0.4462 0.0485 0.8464 0.043 Uiso 1 1 calc DR U
C5D C 0.4035(6) -0.1011(4) 0.8652(4) 0.041(2) Uani 1 1 d D .
H5DA H 0.3443 -0.1242 0.8985 0.061 Uiso 1 1 calc DR U
H5DB H 0.4643 -0.0757 0.8958 0.061 Uiso 1 1 calc DR U
H5DC H 0.4383 -0.1432 0.8341 0.061 Uiso 1 1 calc DR U
C6D C 0.2538(7) -0.0676(4) 0.7678(4) 0.047(2) Uani 1 1 d D .
H6DA H 0.1904 -0.0883 0.7993 0.071 Uiso 1 1 calc DR U
H6DB H 0.2814 -0.1096 0.7338 0.071 Uiso 1 1 calc DR U
H6DC H 0.2253 -0.0225 0.7379 0.071 Uiso 1 1 calc DR U
H2O H 0.475(7) 0.127(4) 0.963(4) 0.071 Uiso 1 1 d D U
H4O H 0.301(6) 0.286(5) 0.600(2) 0.071 Uiso 1 1 d D U

loop_
_atom_site_aniso_label
_atom_site_aniso_U_11
_atom_site_aniso_U_22
_atom_site_aniso_U_33
_atom_site_aniso_U_23
_atom_site_aniso_U_13
_atom_site_aniso_U_12
Cd1 0.0228(2) 0.0260(2) 0.02001(19) -0.0022(2) 0.0003(2) 0.0015(2)
O1 0.026(2) 0.027(3) 0.022(2) 0.0023(19) -0.0037(19) -0.004(2)
O2 0.033(3) 0.033(3) 0.024(3) 0.006(2) 0.003(2) -0.005(2)
O3 0.028(2) 0.028(3) 0.019(2) -0.0019(18) -0.0009(17) -0.0050(19)
O4 0.046(3) 0.024(3) 0.026(2) 0.003(2) 0.002(2) 0.005(2)
O1D 0.027(2) 0.039(3) 0.028(2) -0.008(2) 0.0059(18) -0.003(2)
O2D 0.050(3) 0.022(2) 0.038(3) -0.003(2) -0.012(3) 0.000(3)
N1 0.031(3) 0.029(3) 0.026(3) -0.005(3) -0.008(2) 0.006(2)
N2 0.028(3) 0.040(3) 0.018(2) -0.003(3) 0.000(2) -0.002(3)
N1D 0.025(3) 0.034(3) 0.024(3) -0.005(2) 0.003(3) 0.003(3)
N2D 0.039(3) 0.024(3) 0.033(3) -0.003(2) -0.006(3) -0.004(3)
C1 0.044(5) 0.023(4) 0.024(3) -0.005(3) -0.001(3) 0.003(3)
C2 0.036(4) 0.029(4) 0.017(3) -0.002(3) -0.003(3) -0.001(3)
C3 0.028(4) 0.027(4) 0.017(3) 0.001(3) -0.003(3) -0.005(3)
C4 0.030(4) 0.026(3) 0.018(3) 0.004(3) -0.002(2) -0.001(3)
C5 0.031(4) 0.035(4) 0.026(3) 0.002(4) -0.005(3) -0.003(4)
C6 0.042(5) 0.039(5) 0.030(4) 0.006(3) -0.004(3) -0.017(4)
C7 0.048(5) 0.026(4) 0.023(4) 0.004(3) -0.004(3) -0.008(4)
C8 0.019(3) 0.029(4) 0.023(3) 0.004(3) -0.006(3) -0.003(3)
C9 0.026(4) 0.032(4) 0.021(3) 0.003(3) -0.005(3) -0.002(3)
C10 0.027(4) 0.032(4) 0.028(3) 0.005(3) -0.004(3) -0.002(4)
C11 0.034(4) 0.032(4) 0.035(4) 0.009(3) -0.008(3) 0.003(3)
C12 0.028(4) 0.039(4) 0.042(4) 0.006(4) 0.000(3) 0.006(3)
C13 0.024(4) 0.036(4) 0.034(4) 0.013(3) -0.001(3) 0.000(3)
C14 0.038(5) 0.040(4) 0.032(4) -0.013(3) -0.001(3) 0.016(3)
C15 0.027(4) 0.057(5) 0.025(3) -0.011(4) 0.005(3) 0.004(4)
C16 0.019(3) 0.053(4) 0.021(3) -0.001(4) 0.003(2) 0.006(4)
C17 0.023(3) 0.037(4) 0.020(3) 0.001(4) 0.001(3) 0.000(3)
C18 0.020(4) 0.025(4) 0.024(3) 0.002(3) -0.005(3) 0.005(3)
C19 0.025(3) 0.022(4) 0.019(3) 0.004(3) -0.004(3) 0.004(3)
C20 0.028(4) 0.028(4) 0.024(3) 0.003(3) -0.004(3) -0.001(3)
C21 0.028(4) 0.029(4) 0.028(4) 0.005(3) -0.007(3) -0.007(3)
C22 0.020(3) 0.042(4) 0.031(4) 0.006(3) -0.002(3) -0.001(3)
C23 0.022(4) 0.024(4) 0.018(3) 0.001(3) -0.006(2) 0.003(3)
C24 0.028(3) 0.024(3) 0.022(3) 0.003(3) -0.002(3) 0.003(4)
C25 0.032(4) 0.032(4) 0.029(4) 0.009(3) 0.001(3) 0.002(3)
C26 0.028(4) 0.054(5) 0.030(4) 0.007(4) 0.010(3) 0.007(4)
C27 0.040(5) 0.042(5) 0.030(4) -0.002(4) 0.004(3) 0.012(4)
C28 0.031(4) 0.024(3) 0.028(3) -0.002(3) -0.003(3) 0.005(3)
C29 0.049(5) 0.040(4) 0.031(4) 0.005(3) 0.002(4) 0.007(4)
C30 0.047(5) 0.053(5) 0.024(4) 0.004(4) 0.006(3) -0.014(4)
C1D 0.029(4) 0.038(4) 0.022(4) 0.002(3) 0.000(3) -0.001(3)
C2D 0.023(4) 0.054(5) 0.046(5) -0.005(4) 0.000(3) -0.003(4)
C3D 0.047(5) 0.045(4) 0.032(4) -0.008(3) 0.016(4) 0.001(4)
C4D 0.036(4) 0.032(4) 0.038(5) -0.011(3) -0.008(3) 0.000(3)
C5D 0.053(5) 0.034(4) 0.037(5) 0.002(4) -0.007(4) 0.002(4)
C6D 0.060(5) 0.040(5) 0.042(5) 0.001(4) -0.013(4) -0.012(4)

loop_
_atom_type_symbol
_atom_type_description
_atom_type_scat_dispersion_real
_atom_type_scat_dispersion_imag
_atom_type_scat_source
C C 0.0033 0.0016 'International Tables Vol C Tables 4.2.6.8 and 6.1.1.4'
H H 0.0000 0.0000 'International Tables Vol C Tables 4.2.6.8 and 6.1.1.4'
N N 0.0061 0.0033 'International Tables Vol C Tables 4.2.6.8 and 6.1.1.4'
O O 0.0106 0.0060 'International Tables Vol C Tables 4.2.6.8 and 6.1.1.4'
Cd Cd -0.8075 1.2024 'International Tables Vol C Tables 4.2.6.8 and 6.1.1.4'

loop_
_geom_angle_atom_site_label_1
_geom_angle_atom_site_label_2
_geom_angle_atom_site_label_3
_geom_angle
O1 Cd1 O3 176.49(15)
O1 Cd1 O1D 89.42(15)
O3 Cd1 O1D 87.16(14)
O1 Cd1 O2D 90.42(15)
O3 Cd1 O2D 90.31(15)
O1D Cd1 O2D 89.22(18)
O1 Cd1 N2 100.98(16)
O3 Cd1 N2 82.44(15)
O1D Cd1 N2 169.58(16)
O2D Cd1 N2 91.42(19)
O1 Cd1 N1 84.03(16)
O3 Cd1 N1 95.89(16)
O1D Cd1 N1 101.52(18)
O2D Cd1 N1 167.82(17)
N2 Cd1 N1 79.07(19)
C3 O1 Cd1 110.3(3)
C18 O3 Cd1 112.9(3)
C1D O1D Cd1 119.7(4)
C4D O2D Cd1 127.4(4)
C14 N1 C29 110.4(5)
C14 N1 C1 110.5(5)
C29 N1 C1 109.2(5)
C14 N1 Cd1 104.8(4)
C29 N1 Cd1 111.1(4)
C1 N1 Cd1 110.6(4)
C30 N2 C15 110.4(5)
C30 N2 C16 110.1(5)
C15 N2 C16 109.3(5)
C30 N2 Cd1 110.9(4)
C15 N2 Cd1 104.5(4)
C16 N2 Cd1 111.6(3)
C1D N1D C2D 121.1(6)
C1D N1D C3D 122.2(6)
C2D N1D C3D 116.7(6)
C4D N2D C6D 119.9(6)
C4D N2D C5D 122.7(6)
C6D N2D C5D 117.5(5)
N1 C1 C2 113.5(5)
C7 C2 C3 119.9(6)
C7 C2 C1 121.1(6)
C3 C2 C1 119.0(6)
O1 C3 C2 119.2(6)
O1 C3 C4 120.9(6)
C2 C3 C4 119.9(6)
C5 C4 C3 118.2(6)
C5 C4 C8 118.5(6)
C3 C4 C8 123.3(6)
C6 C5 C4 121.8(6)
C7 C6 C5 119.4(6)
C6 C7 C2 120.8(7)
C13 C8 C9 116.9(6)
C13 C8 C4 119.0(6)
C9 C8 C4 124.1(6)
O2 C9 C10 117.8(6)
O2 C9 C8 122.4(6)
C10 C9 C8 119.7(6)
C11 C10 C9 121.4(6)
C10 C11 C12 120.1(6)
C13 C12 C11 118.9(7)
C12 C13 C8 122.9(6)
N1 C14 C15 112.8(5)
N2 C15 C14 113.5(5)
N2 C16 C17 115.3(5)
C22 C17 C18 120.1(6)
C22 C17 C16 122.4(6)
C18 C17 C16 117.5(6)
O3 C18 C17 118.3(6)
O3 C18 C19 121.9(5)
C17 C18 C19 119.8(6)
C20 C19 C18 117.6(6)
C20 C19 C23 118.3(6)
C18 C19 C23 124.0(6)
C21 C20 C19 122.5(6)
C20 C21 C22 119.1(6)
C17 C22 C21 120.6(6)
C28 C23 C24 116.5(6)
C28 C23 C19 118.7(6)
C24 C23 C19 124.8(6)
O4 C24 C25 116.3(6)
O4 C24 C23 123.8(5)
C25 C24 C23 119.9(6)
C26 C25 C24 121.7(7)
C25 C26 C27 119.8(6)
C26 C27 C28 118.6(7)
C27 C28 C23 123.4(6)
O1D C1D N1D 124.5(7)
O2D C4D N2D 125.1(6)

loop_
_geom_bond_atom_site_label_1
_geom_bond_atom_site_label_2
_geom_bond_distance
Cd1 O1 2.260(4)
Cd1 O3 2.274(4)
Cd1 O1D 2.282(4)
Cd1 O2D 2.292(4)
Cd1 N2 2.362(5)
Cd1 N1 2.369(5)
O1 C3 1.343(7)
O2 C9 1.356(7)
O3 C18 1.346(7)
O4 C24 1.345(7)
O1D C1D 1.236(7)
O2D C4D 1.228(8)
N1 C14 1.473(8)
N1 C29 1.480(8)
N1 C1 1.490(8)
N2 C30 1.467(8)
N2 C15 1.474(8)
N2 C16 1.485(7)
N1D C1D 1.312(8)
N1D C2D 1.446(8)
N1D C3D 1.453(7)
N2D C4D 1.323(8)
N2D C6D 1.456(8)
N2D C5D 1.465(8)
C1 C2 1.507(9)
C2 C7 1.397(9)
C2 C3 1.403(9)
C3 C4 1.408(9)
C4 C5 1.407(8)
C4 C8 1.489(8)
C5 C6 1.384(9)
C6 C7 1.377(9)
C8 C13 1.399(9)
C8 C9 1.407(8)
C9 C10 1.406(8)
C10 C11 1.358(9)
C11 C12 1.388(9)
C12 C13 1.380(9)
C14 C15 1.521(9)
C16 C17 1.506(9)
C17 C22 1.382(9)
C17 C18 1.412(8)
C18 C19 1.414(8)
C19 C20 1.399(8)
C19 C23 1.506(8)
C20 C21 1.381(9)
C21 C22 1.389(9)
C23 C28 1.400(8)
C23 C24 1.413(8)
C24 C25 1.391(8)
C25 C26 1.378(9)
C26 C27 1.383(10)
C27 C28 1.385(9)
